data_7056919
loop_
_publ_author_name
'Abudurusuli, Ailijiang'
'Wu, Kui'
'Pan, Shilie'

_publ_section_title
;
 Four new quaternary chalcogenides A2Ba7Sn4Q16 (A = Li, Na; Q = S, Se):
 syntheses, crystal structures determination, nonlinear optical
 performances investigation
;
_journal_issue 5
_journal_name_full 'New Journal of Chemistry'
_journal_page_first 3350
_journal_paper_doi 10.1039/C7NJ04288D
_journal_volume 42
_journal_year 2018
_chemical_formula_sum 'Ba1.75 Na0.5 Se4 Sn'
_chemical_formula_weight 686.37
_space_group_IT_number 220
_space_group_name_Hall 'I -4bd 2c 3'
_space_group_name_H-M_alt 'I -4 3 d'
_symmetry_cell_setting cubic
_symmetry_space_group_name_Hall 'I -4bd 2c 3'
_symmetry_space_group_name_H-M 'I -4 3 d'
_atom_sites_solution_primary direct
_atom_sites_solution_secondary difmap
_audit_creation_method SHELXL-97
_audit_update_record
;
2017-09-25 deposited with the CCDC.
2018-01-18 downloaded from the CCDC.
;
_cell_angle_alpha 90.00
_cell_angle_beta 90.00
_cell_angle_gamma 90.00
_cell_formula_units_Z 16
_cell_length_a 15.4163(13)
_cell_length_b 15.4163(13)
_cell_length_c 15.4163(13)
_cell_measurement_reflns_used 1848
_cell_measurement_temperature 296(2)
_cell_measurement_theta_max 25.23
_cell_measurement_theta_min 3.24
_cell_volume 3663.9(5)
_computing_cell_refinement 'Bruker SMART'
_computing_data_collection 'Bruker SMART'
_computing_data_reduction 'Bruker SAINT'
_computing_molecular_graphics 'Bruker SHELXTL'
_computing_publication_material 'Bruker SHELXTL'
_computing_structure_refinement 'Bruker SHELXTL'
_computing_structure_solution 'Bruker SHELXTL'
_diffrn_ambient_temperature 296(2)
_diffrn_measured_fraction_theta_full 1.000
_diffrn_measured_fraction_theta_max 1.000
_diffrn_measurement_device_type 'CCD area detector'
_diffrn_measurement_method 'phi and omega scans'
_diffrn_radiation_monochromator graphite
_diffrn_radiation_source 'fine-focus sealed tube'
_diffrn_radiation_type MoK\a
_diffrn_radiation_wavelength 0.71073
_diffrn_reflns_av_R_equivalents 0.0560
_diffrn_reflns_av_sigmaI/netI 0.0215
_diffrn_reflns_limit_h_max 18
_diffrn_reflns_limit_h_min -18
_diffrn_reflns_limit_k_max 16
_diffrn_reflns_limit_k_min -18
_diffrn_reflns_limit_l_max 16
_diffrn_reflns_limit_l_min -18
_diffrn_reflns_number 8532
_diffrn_reflns_theta_full 24.99
_diffrn_reflns_theta_max 24.99
_diffrn_reflns_theta_min 3.24
_exptl_absorpt_coefficient_mu 25.981
_exptl_absorpt_correction_T_max 0.2664
_exptl_absorpt_correction_T_min 0.1067
_exptl_absorpt_correction_type multi-scan
_exptl_absorpt_process_details SADABS
_exptl_crystal_colour yellow
_exptl_crystal_density_diffrn 4.977
_exptl_crystal_description block
_exptl_crystal_F_000 4632
_exptl_crystal_size_max 0.105
_exptl_crystal_size_mid 0.098
_exptl_crystal_size_min 0.065
_refine_diff_density_max 2.945
_refine_diff_density_min -1.393
_refine_diff_density_rms 0.271
_refine_ls_abs_structure_details 'Flack H D (1983), Acta Cryst. A39, 876-881'
_refine_ls_abs_structure_Flack 0.02(6)
_refine_ls_extinction_coef 0.00015(3)
_refine_ls_extinction_expression Fc^*^=kFc[1+0.001xFc^2^\l^3^/sin(2\q)]^-1/4^
_refine_ls_extinction_method SHELXL
_refine_ls_goodness_of_fit_ref 1.118
_refine_ls_matrix_type full
_refine_ls_number_parameters 23
_refine_ls_number_reflns 540
_refine_ls_number_restraints 0
_refine_ls_restrained_S_all 1.118
_refine_ls_R_factor_all 0.0396
_refine_ls_R_factor_gt 0.0370
_refine_ls_shift/su_max 0.001
_refine_ls_shift/su_mean 0.000
_refine_ls_structure_factor_coef Fsqd
_refine_ls_weighting_details 'calc w=1/[\s^2^(Fo^2^)+(0.0505P)^2^+173.6155P] where P=(Fo^2^+2Fc^2^)/3'
_refine_ls_weighting_scheme calc
_refine_ls_wR_factor_gt 0.0997
_refine_ls_wR_factor_ref 0.1019
_reflns_number_gt 512
_reflns_number_total 540
_reflns_threshold_expression >2sigma(I)
_cod_data_source_file c7nj04288d2.cif
_cod_data_source_block 2222
_cod_depositor_comments
;
The following automatic conversions were performed:

'_symmetry_cell_setting' value 'Cubic' changed to 'cubic' according
to
/home/data/users/saulius/crontab/automatic-downloads/rss-feeds/RSC/lib/dictionaries/cif_core.dic
dictionary named 'cif_core.dic' version 2.4.2 from 2011-04-26.

Automatic conversion script
Id: cif_fix_values 4973 2017-02-22 13:04:09Z antanas 

 Adding full bibliography for 7056917--7056920.cif.
;
_cod_original_sg_symbol_H-M 'I-43d '
_cod_original_formula_sum 'Ba1.75 Na0.50 Se4 Sn'
_cod_database_code 7056919

loop_
_symmetry_equiv_pos_as_xyz
'x, y, z'
'-x+1/2, -y, z+1/2'
'-x, y+1/2, -z+1/2'
'x+1/2, -y+1/2, -z'
'z, x, y'
'z+1/2, -x+1/2, -y'
'-z+1/2, -x, y+1/2'
'-z, x+1/2, -y+1/2'
'y, z, x'
'-y, z+1/2, -x+1/2'
'y+1/2, -z+1/2, -x'
'-y+1/2, -z, x+1/2'
'y+1/4, x+1/4, z+1/4'
'-y+1/4, -x+3/4, z+3/4'
'y+3/4, -x+1/4, -z+3/4'
'-y+3/4, x+3/4, -z+1/4'
'x+1/4, z+1/4, y+1/4'
'-x+3/4, z+3/4, -y+1/4'
'-x+1/4, -z+3/4, y+3/4'
'x+3/4, -z+1/4, -y+3/4'
'z+1/4, y+1/4, x+1/4'
'z+3/4, -y+1/4, -x+3/4'
'-z+3/4, y+3/4, -x+1/4'
'-z+1/4, -y+3/4, x+3/4'
'x+1/2, y+1/2, z+1/2'
'-x+1, -y+1/2, z+1'
'-x+1/2, y+1, -z+1'
'x+1, -y+1, -z+1/2'
'z+1/2, x+1/2, y+1/2'
'z+1, -x+1, -y+1/2'
'-z+1, -x+1/2, y+1'
'-z+1/2, x+1, -y+1'
'y+1/2, z+1/2, x+1/2'
'-y+1/2, z+1, -x+1'
'y+1, -z+1, -x+1/2'
'-y+1, -z+1/2, x+1'
'y+3/4, x+3/4, z+3/4'
'-y+3/4, -x+5/4, z+5/4'
'y+5/4, -x+3/4, -z+5/4'
'-y+5/4, x+5/4, -z+3/4'
'x+3/4, z+3/4, y+3/4'
'-x+5/4, z+5/4, -y+3/4'
'-x+3/4, -z+5/4, y+5/4'
'x+5/4, -z+3/4, -y+5/4'
'z+3/4, y+3/4, x+3/4'
'z+5/4, -y+3/4, -x+5/4'
'-z+5/4, y+5/4, -x+3/4'
'-z+3/4, -y+5/4, x+5/4'

loop_
_atom_site_label
_atom_site_type_symbol
_atom_site_fract_x
_atom_site_fract_y
_atom_site_fract_z
_atom_site_U_iso_or_equiv
_atom_site_adp_type
_atom_site_occupancy
_atom_site_symmetry_multiplicity
_atom_site_calc_flag
_atom_site_refinement_flags
Sn1 Sn 0.51211(6) 0.48789(6) 0.98789(6) 0.0178(4) Uani 1 3 d S
Ba1 Ba 0.5000 0.2500 0.76922(11) 0.0367(5) Uani 1 2 d S
Se2 Se 0.60176(10) 0.57542(10) 1.09327(10) 0.0242(4) Uani 1 1 d .
Se1 Se 0.60568(12) 0.39432(12) 0.89432(12) 0.0359(8) Uani 1 3 d S
Na1 Na 0.7500 0.6250 1.0000 0.12(3) Uiso 0.67 4 d SP
Ba2 Ba 0.7500 0.6250 1.0000 0.12(3) Uiso 0.33 4 d SP

loop_
_atom_site_aniso_label
_atom_site_aniso_U_11
_atom_site_aniso_U_22
_atom_site_aniso_U_33
_atom_site_aniso_U_23
_atom_site_aniso_U_13
_atom_site_aniso_U_12
Sn1 0.0178(4) 0.0178(4) 0.0178(4) -0.0007(4) 0.0007(4) 0.0007(4)
Ba1 0.0162(7) 0.0437(9) 0.0501(10) 0.000 0.000 0.0023(6)
Se2 0.0249(8) 0.0232(8) 0.0245(8) -0.0015(7) -0.0055(7) -0.0012(6)
Se1 0.0359(8) 0.0359(8) 0.0359(8) -0.0098(8) 0.0098(8) 0.0098(8)

loop_
_atom_type_symbol
_atom_type_description
_atom_type_scat_dispersion_real
_atom_type_scat_dispersion_imag
_atom_type_scat_source
Na Na 0.0362 0.0249 'International Tables Vol C Tables 4.2.6.8 and 6.1.1.4'
Se Se -0.0929 2.2259 'International Tables Vol C Tables 4.2.6.8 and 6.1.1.4'
Sn Sn -0.6537 1.4246 'International Tables Vol C Tables 4.2.6.8 and 6.1.1.4'
Ba Ba -0.3244 2.2819 'International Tables Vol C Tables 4.2.6.8 and 6.1.1.4'

loop_
_geom_angle_atom_site_label_1
_geom_angle_atom_site_label_2
_geom_angle_atom_site_label_3
_geom_angle
_geom_angle_site_symmetry_1
_geom_angle_site_symmetry_3
Se1 Sn1 Se2 111.35(5) . .
Se1 Sn1 Se2 111.35(5) . 10_646
Se2 Sn1 Se2 107.52(5) . 10_646
Se1 Sn1 Se2 111.35(5) . 7_665
Se2 Sn1 Se2 107.52(5) . 7_665
Se2 Sn1 Se2 107.52(5) 10_646 7_665
Se2 Ba1 Se2 110.36(7) 46_355 23_646
Se2 Ba1 Se2 128.92(4) 46_355 14_654
Se2 Ba1 Se2 76.39(5) 23_646 14_654
Se2 Ba1 Se2 76.39(5) 46_355 37_444
Se2 Ba1 Se2 128.92(4) 23_646 37_444
Se2 Ba1 Se2 139.75(7) 14_654 37_444
Se2 Ba1 Se1 157.04(5) 46_355 .
Se2 Ba1 Se1 74.56(5) 23_646 .
Se2 Ba1 Se1 73.90(5) 14_654 .
Se2 Ba1 Se1 83.28(6) 37_444 .
Se2 Ba1 Se1 74.56(5) 46_355 26_554
Se2 Ba1 Se1 157.04(5) 23_646 26_554
Se2 Ba1 Se1 83.28(6) 14_654 26_554
Se2 Ba1 Se1 73.90(5) 37_444 26_554
Se1 Ba1 Se1 110.06(6) . 26_554
Se2 Ba1 Se2 66.67(3) 46_355 9_545
Se2 Ba1 Se2 66.67(3) 23_646 9_545
Se2 Ba1 Se2 71.24(5) 14_654 9_545
Se2 Ba1 Se2 143.03(5) 37_444 9_545
Se1 Ba1 Se2 132.49(5) . 9_545
Se1 Ba1 Se2 96.87(3) 26_554 9_545
Se2 Ba1 Se2 66.67(3) 46_355 36_564
Se2 Ba1 Se2 66.67(3) 23_646 36_564
Se2 Ba1 Se2 143.03(5) 14_654 36_564
Se2 Ba1 Se2 71.24(5) 37_444 36_564
Se1 Ba1 Se2 96.87(3) . 36_564
Se1 Ba1 Se2 132.49(5) 26_554 36_564
Se2 Ba1 Se2 92.17(6) 9_545 36_564
Se2 Ba1 Ba2 88.47(3) 46_355 9_545
Se2 Ba1 Ba2 87.04(3) 23_646 9_545
Se2 Ba1 Ba2 40.52(3) 14_654 9_545
Se2 Ba1 Ba2 143.85(3) 37_444 9_545
Se1 Ba1 Ba2 114.41(4) . 9_545
Se1 Ba1 Ba2 70.45(3) 26_554 9_545
Se2 Ba1 Ba2 39.99(2) 9_545 9_545
Se2 Ba1 Ba2 132.15(5) 36_564 9_545
Se2 Ba1 Na1 88.47(3) 46_355 9_545
Se2 Ba1 Na1 87.04(3) 23_646 9_545
Se2 Ba1 Na1 40.52(3) 14_654 9_545
Se2 Ba1 Na1 143.85(3) 37_444 9_545
Se1 Ba1 Na1 114.41(4) . 9_545
Se1 Ba1 Na1 70.45(3) 26_554 9_545
Se2 Ba1 Na1 39.99(2) 9_545 9_545
Se2 Ba1 Na1 132.15(5) 36_564 9_545
Ba2 Ba1 Na1 0.0 9_545 9_545
Se2 Ba1 Ba2 87.04(3) 46_355 10_646
Se2 Ba1 Ba2 88.47(3) 23_646 10_646
Se2 Ba1 Ba2 143.85(3) 14_654 10_646
Se2 Ba1 Ba2 40.52(3) 37_444 10_646
Se1 Ba1 Ba2 70.45(3) . 10_646
Se1 Ba1 Ba2 114.41(4) 26_554 10_646
Se2 Ba1 Ba2 132.15(5) 9_545 10_646
Se2 Ba1 Ba2 39.99(2) 36_564 10_646
Ba2 Ba1 Ba2 172.13(5) 9_545 10_646
Na1 Ba1 Ba2 172.13(5) 9_545 10_646
Se2 Ba1 Na1 87.04(3) 46_355 10_646
Se2 Ba1 Na1 88.47(3) 23_646 10_646
Se2 Ba1 Na1 143.85(3) 14_654 10_646
Se2 Ba1 Na1 40.52(3) 37_444 10_646
Se1 Ba1 Na1 70.45(3) . 10_646
Se1 Ba1 Na1 114.41(4) 26_554 10_646
Se2 Ba1 Na1 132.15(5) 9_545 10_646
Se2 Ba1 Na1 39.99(2) 36_564 10_646
Ba2 Ba1 Na1 172.13(5) 9_545 10_646
Na1 Ba1 Na1 172.13(5) 9_545 10_646
Ba2 Ba1 Na1 0.0 10_646 10_646
Sn1 Se2 Na1 105.17(6) . .
Sn1 Se2 Ba1 88.46(5) . 47_546
Na1 Se2 Ba1 160.23(6) . 47_546
Sn1 Se2 Ba1 87.32(5) . 13
Na1 Se2 Ba1 89.30(4) . 13
Ba1 Se2 Ba1 105.86(6) 47_546 13
Sn1 Se2 Ba1 129.10(6) . 5_556
Na1 Se2 Ba1 81.54(4) . 5_556
Ba1 Se2 Ba1 78.74(6) 47_546 5_556
Ba1 Se2 Ba1 143.58(5) 13 5_556
Sn1 Se1 Ba1 115.67(5) . .
Sn1 Se1 Ba1 115.67(5) . 7_665
Ba1 Se1 Ba1 102.63(6) . 7_665
Sn1 Se1 Ba1 115.67(5) . 33_545
Ba1 Se1 Ba1 102.63(6) . 33_545
Ba1 Se1 Ba1 102.63(6) 7_665 33_545
Se2 Na1 Se2 148.39(6) 48_654 22_466
Se2 Na1 Se2 94.255(16) 48_654 27_646
Se2 Na1 Se2 94.255(16) 22_466 27_646
Se2 Na1 Se2 94.255(16) 48_654 .
Se2 Na1 Se2 94.255(16) 22_466 .
Se2 Na1 Se2 148.39(6) 27_646 .
Se2 Na1 Ba1 50.18(3) 48_654 7_665
Se2 Na1 Ba1 152.05(4) 22_466 7_665
Se2 Na1 Ba1 58.47(4) 27_646 7_665
Se2 Na1 Ba1 106.25(4) . 7_665
Se2 Na1 Ba1 106.25(4) 48_654 15_566
Se2 Na1 Ba1 58.47(4) 22_466 15_566
Se2 Na1 Ba1 50.18(3) 27_646 15_566
Se2 Na1 Ba1 152.05(4) . 15_566
Ba1 Na1 Ba1 101.482(1) 7_665 15_566
Se2 Na1 Ba1 152.05(4) 48_654 5_556
Se2 Na1 Ba1 50.18(3) 22_466 5_556
Se2 Na1 Ba1 106.25(4) 27_646 5_556
Se2 Na1 Ba1 58.47(4) . 5_556
Ba1 Na1 Ba1 127.005(2) 7_665 5_556
Ba1 Na1 Ba1 101.482(1) 15_566 5_556
Se2 Na1 Ba1 58.47(4) 48_654 13
Se2 Na1 Ba1 106.25(4) 22_466 13
Se2 Na1 Ba1 152.05(4) 27_646 13
Se2 Na1 Ba1 50.18(3) . 13
Ba1 Na1 Ba1 101.482(1) 7_665 13
Ba1 Na1 Ba1 127.005(2) 15_566 13
Ba1 Na1 Ba1 101.482(1) 5_556 13

loop_
_geom_bond_atom_site_label_1
_geom_bond_atom_site_label_2
_geom_bond_distance
_geom_bond_site_symmetry_2
Sn1 Se1 2.498(3) .
Sn1 Se2 2.5239(16) .
Sn1 Se2 2.5239(16) 10_646
Sn1 Se2 2.5239(16) 7_665
Ba1 Se2 3.2662(18) 46_355
Ba1 Se2 3.2662(18) 23_646
Ba1 Se2 3.3178(16) 14_654
Ba1 Se2 3.3178(16) 37_444
Ba1 Se1 3.3651(16) .
Ba1 Se1 3.3651(16) 26_554
Ba1 Se2 3.7222(19) 9_545
Ba1 Se2 3.7222(19) 36_564
Ba1 Ba2 4.3192(4) 9_545
Ba1 Na1 4.3192(4) 9_545
Ba1 Ba2 4.3192(4) 10_646
Ba1 Na1 4.3192(4) 10_646
Se2 Na1 2.8061(16) .
Se2 Ba1 3.2662(18) 47_546
Se2 Ba1 3.3178(16) 13
Se2 Ba1 3.7222(19) 5_556
Se1 Ba1 3.3651(16) 7_665
Se1 Ba1 3.3651(16) 33_545
Na1 Se2 2.8061(16) 48_654
Na1 Se2 2.8061(16) 22_466
Na1 Se2 2.8061(16) 27_646
Na1 Ba1 4.3192(4) 7_665
Na1 Ba1 4.3192(4) 15_566
Na1 Ba1 4.3192(4) 5_556
Na1 Ba1 4.3192(4) 13
